data_7155229
loop_
_publ_author_name
'Zhao, Ning'
'Xuan, Sunting'
'Byrd, Brandon'
'Fronczek, Frank R.'
'Smith, Kevin M.'
'Vicente, M Gra\,ca H'

_publ_section_title
;
 Synthesis and regioselective functionalization of perhalogenated BODIPYs.
;
_journal_issue 26
_journal_name_full 'Organic &amp; biomolecular chemistry'
_journal_page_first 6184
_journal_page_last 6188
_journal_paper_doi 10.1039/c6ob00935b
_journal_volume 14
_journal_year 2016
_chemical_formula_moiety 'C9 B Br2 Cl5 F2 N2'
_chemical_formula_sum 'C9 B Br2 Cl5 F2 N2'
_chemical_formula_weight 521.99
_chemical_name_systematic
; 
 ? 
;
_space_group_IT_number 2
_symmetry_cell_setting triclinic
_symmetry_space_group_name_Hall '-P 1'
_symmetry_space_group_name_H-M 'P -1'
_atom_sites_solution_primary direct
_atom_sites_solution_secondary difmap
_audit_creation_method SHELXL-97
_audit_update_record
;
2016-02-12 deposited with the CCDC.
2016-05-23 downloaded from the CCDC.
;
_cell_angle_alpha 98.378(17)
_cell_angle_beta 106.86(2)
_cell_angle_gamma 105.71(2)
_cell_formula_units_Z 2
_cell_length_a 8.775(2)
_cell_length_b 9.170(3)
_cell_length_c 9.710(3)
_cell_measurement_reflns_used 3381
_cell_measurement_temperature 90.0(5)
_cell_measurement_theta_max 28.283
_cell_measurement_theta_min 2.546
_cell_volume 698.2(4)
_computing_cell_refinement 'HKL Scalepack (Otwinowski & Minor 1997)'
_computing_data_collection 'COLLECT (Nonius, 2000)'
_computing_data_reduction 'HKL Denzo and Scalepack (Otwinowski & Minor 1997)'
_computing_publication_material 'SHELXL-97 (Sheldrick, 1997)'
_computing_structure_refinement 'SHELXL-97 (Sheldrick, 1997)'
_computing_structure_solution 'SIR97 (Altomare et al., 1999)'
_diffrn_ambient_temperature 90.0(5)
_diffrn_measured_fraction_theta_full 0.998
_diffrn_measured_fraction_theta_max 0.994
_diffrn_measurement_device 'Nonius KappaCCD '
_diffrn_measurement_method '\f and \w scans'
_diffrn_radiation_monochromator graphite
_diffrn_radiation_source 'fine-focus sealed tube'
_diffrn_radiation_type MoK\a
_diffrn_radiation_wavelength 0.71073
_diffrn_reflns_av_R_equivalents 0.0248
_diffrn_reflns_av_sigmaI/netI 0.0350
_diffrn_reflns_limit_h_max 11
_diffrn_reflns_limit_h_min -11
_diffrn_reflns_limit_k_max 12
_diffrn_reflns_limit_k_min -12
_diffrn_reflns_limit_l_max 12
_diffrn_reflns_limit_l_min -12
_diffrn_reflns_number 6598
_diffrn_reflns_theta_full 25.00
_diffrn_reflns_theta_max 28.28
_diffrn_reflns_theta_min 2.57
_exptl_absorpt_coefficient_mu 6.773
_exptl_absorpt_correction_T_max 0.6133
_exptl_absorpt_correction_T_min 0.4608
_exptl_absorpt_correction_type multi-scan
_exptl_absorpt_process_details 'HKL Scalepack (Otwinowski & Minor 1997)'
_exptl_crystal_colour red
_exptl_crystal_density_diffrn 2.483
_exptl_crystal_density_method 'not measured'
_exptl_crystal_description fragment
_exptl_crystal_F_000 492
_exptl_crystal_recrystallization_method 'Re-crystallisation from solvent: dichloromethane'
_exptl_crystal_size_max 0.20
_exptl_crystal_size_mid 0.12
_exptl_crystal_size_min 0.08
_refine_diff_density_max 0.905
_refine_diff_density_min -0.863
_refine_diff_density_rms 0.126
_refine_ls_extinction_coef 0.0023(7)
_refine_ls_extinction_expression Fc^*^=kFc[1+0.001xFc^2^\l^3^/sin(2\q)]^-1/4^
_refine_ls_extinction_method SHELXL
_refine_ls_goodness_of_fit_ref 1.055
_refine_ls_matrix_type full
_refine_ls_number_parameters 191
_refine_ls_number_reflns 3450
_refine_ls_number_restraints 0
_refine_ls_restrained_S_all 1.055
_refine_ls_R_factor_all 0.0443
_refine_ls_R_factor_gt 0.0348
_refine_ls_shift/su_max 0.000
_refine_ls_shift/su_mean 0.000
_refine_ls_structure_factor_coef Fsqd
_refine_ls_weighting_details 'calc w=1/[\s^2^(Fo^2^)+(0.0419P)^2^+1.1747P] where P=(Fo^2^+2Fc^2^)/3'
_refine_ls_weighting_scheme calc
_refine_ls_wR_factor_gt 0.0822
_refine_ls_wR_factor_ref 0.0864
_reflns_number_gt 2962
_reflns_number_total 3450
_reflns_threshold_expression I>2\s(I)
_cod_data_source_file c6ob00935b2.cif
_cod_data_source_block 3b
_cod_depositor_comments
;
The following automatic conversions were performed:

'_symmetry_cell_setting' value 'Triclinic' changed to 'triclinic'
according to
/usr/data/users/saulius/crontab/automatic-downloads/current/RSC/lib/dictionaries/cif_core.dic
dictionary named 'cif_core.dic' version 2.4.2 from 2011-04-26.

Automatic conversion script
Id: cif_fix_values 4268 2015-11-12 08:31:59Z antanas 
;
_cod_original_sg_symbol_H-M 'P -1          '
_cod_database_code 7155229

loop_
_symmetry_equiv_pos_as_xyz
'x, y, z'
'-x, -y, -z'

loop_
_atom_site_label
_atom_site_type_symbol
_atom_site_fract_x
_atom_site_fract_y
_atom_site_fract_z
_atom_site_U_iso_or_equiv
_atom_site_adp_type
_atom_site_occupancy
_atom_site_symmetry_multiplicity
_atom_site_calc_flag
Br1 Br 0.12421(4) 0.05895(4) 0.38817(4) 0.02618(12) Uani 1 1 d
Br2 Br 0.31077(4) 0.65651(4) 0.94117(4) 0.02395(11) Uani 1 1 d
Cl1 Cl 0.80329(10) 0.26770(10) 0.43788(9) 0.02174(18) Uani 1 1 d
Cl2 Cl 0.42079(11) -0.00991(10) 0.25100(10) 0.02606(19) Uani 1 1 d
Cl3 Cl 0.19435(10) 0.34744(10) 0.67236(9) 0.02257(18) Uani 1 1 d
Cl4 Cl 0.71425(11) 0.91446(10) 1.11105(10) 0.02516(19) Uani 1 1 d
Cl5 Cl 0.98338(10) 0.79285(10) 0.97293(10) 0.02275(18) Uani 1 1 d
F1 F 0.8582(3) 0.5840(2) 0.6464(2) 0.0265(5) Uani 1 1 d
F2 F 0.8652(3) 0.4173(2) 0.7982(2) 0.0253(4) Uani 1 1 d
N1 N 0.6125(4) 0.3549(3) 0.5849(3) 0.0207(6) Uani 1 1 d
N2 N 0.6862(4) 0.5764(3) 0.8012(3) 0.0207(6) Uani 1 1 d
C1 C 0.6221(4) 0.2540(4) 0.4748(4) 0.0214(7) Uani 1 1 d
C2 C 0.4626(5) 0.1421(4) 0.3968(4) 0.0218(7) Uani 1 1 d
C3 C 0.3521(4) 0.1767(4) 0.4604(4) 0.0217(7) Uani 1 1 d
C4 C 0.4442(4) 0.3107(4) 0.5797(4) 0.0214(7) Uani 1 1 d
C5 C 0.4000(4) 0.4009(4) 0.6805(4) 0.0196(7) Uani 1 1 d
C6 C 0.5163(4) 0.5341(4) 0.7876(4) 0.0209(7) Uani 1 1 d
C7 C 0.5012(4) 0.6455(4) 0.8978(4) 0.0211(7) Uani 1 1 d
C8 C 0.6595(4) 0.7524(4) 0.9735(4) 0.0215(7) Uani 1 1 d
C9 C 0.7713(4) 0.7053(4) 0.9127(4) 0.0217(7) Uani 1 1 d
B1 B 0.7674(5) 0.4850(5) 0.7099(5) 0.0217(8) Uani 1 1 d

loop_
_atom_site_aniso_label
_atom_site_aniso_U_11
_atom_site_aniso_U_22
_atom_site_aniso_U_33
_atom_site_aniso_U_23
_atom_site_aniso_U_13
_atom_site_aniso_U_12
Br1 0.02146(19) 0.02345(19) 0.0292(2) 0.00051(14) 0.00808(15) 0.00430(14)
Br2 0.02212(19) 0.0277(2) 0.02521(19) 0.00351(14) 0.01189(14) 0.01066(15)
Cl1 0.0181(4) 0.0275(4) 0.0220(4) 0.0028(3) 0.0091(3) 0.0104(3)
Cl2 0.0298(5) 0.0258(4) 0.0223(4) 0.0005(3) 0.0087(4) 0.0120(4)
Cl3 0.0179(4) 0.0258(4) 0.0234(4) 0.0026(3) 0.0082(3) 0.0068(3)
Cl4 0.0258(4) 0.0241(4) 0.0235(4) -0.0010(3) 0.0092(3) 0.0078(3)
Cl5 0.0161(4) 0.0227(4) 0.0264(4) -0.0003(3) 0.0071(3) 0.0052(3)
F1 0.0271(11) 0.0260(11) 0.0285(12) 0.0052(9) 0.0159(9) 0.0060(9)
F2 0.0267(11) 0.0273(11) 0.0241(11) 0.0045(9) 0.0081(9) 0.0139(9)
N1 0.0230(15) 0.0227(15) 0.0225(15) 0.0066(12) 0.0117(12) 0.0125(12)
N2 0.0219(15) 0.0186(14) 0.0216(15) 0.0040(12) 0.0084(12) 0.0062(12)
C1 0.0227(17) 0.0213(17) 0.0222(17) 0.0058(14) 0.0088(14) 0.0091(14)
C2 0.0265(18) 0.0215(17) 0.0188(16) 0.0047(13) 0.0079(14) 0.0102(14)
C3 0.0222(17) 0.0208(17) 0.0217(17) 0.0055(14) 0.0065(14) 0.0073(14)
C4 0.0202(17) 0.0222(17) 0.0208(17) 0.0056(14) 0.0059(14) 0.0065(14)
C5 0.0195(16) 0.0211(16) 0.0201(17) 0.0052(13) 0.0090(14) 0.0071(13)
C6 0.0211(17) 0.0226(17) 0.0205(17) 0.0030(14) 0.0094(14) 0.0084(14)
C7 0.0202(17) 0.0249(17) 0.0236(17) 0.0070(14) 0.0117(14) 0.0106(14)
C8 0.0214(17) 0.0227(17) 0.0199(17) 0.0020(13) 0.0078(14) 0.0075(14)
C9 0.0213(17) 0.0190(16) 0.0266(18) 0.0049(14) 0.0102(14) 0.0076(14)
B1 0.0196(18) 0.026(2) 0.024(2) 0.0065(16) 0.0119(16) 0.0103(16)

loop_
_atom_type_symbol
_atom_type_description
_atom_type_scat_dispersion_real
_atom_type_scat_dispersion_imag
_atom_type_scat_source
C C 0.0033 0.0016 'International Tables Vol C Tables 4.2.6.8 and 6.1.1.4'
B B 0.0013 0.0007 'International Tables Vol C Tables 4.2.6.8 and 6.1.1.4'
Br Br -0.2901 2.4595 'International Tables Vol C Tables 4.2.6.8 and 6.1.1.4'
Cl Cl 0.1484 0.1585 'International Tables Vol C Tables 4.2.6.8 and 6.1.1.4'
F F 0.0171 0.0103 'International Tables Vol C Tables 4.2.6.8 and 6.1.1.4'
N N 0.0061 0.0033 'International Tables Vol C Tables 4.2.6.8 and 6.1.1.4'

loop_
_geom_angle_atom_site_label_1
_geom_angle_atom_site_label_2
_geom_angle_atom_site_label_3
_geom_angle
C1 N1 C4 107.9(3)
C1 N1 B1 125.5(3)
C4 N1 B1 126.1(3)
C9 N2 C6 107.9(3)
C9 N2 B1 125.5(3)
C6 N2 B1 126.6(3)
N1 C1 C2 109.7(3)
N1 C1 Cl1 123.6(3)
C2 C1 Cl1 126.7(3)
C3 C2 C1 107.6(3)
C3 C2 Cl2 127.7(3)
C1 C2 Cl2 124.7(3)
C2 C3 C4 107.7(3)
C2 C3 Br1 121.8(3)
C4 C3 Br1 130.5(3)
C5 C4 N1 119.1(3)
C5 C4 C3 133.9(3)
N1 C4 C3 107.1(3)
C4 C5 C6 122.9(3)
C4 C5 Cl3 118.8(3)
C6 C5 Cl3 118.3(3)
N2 C6 C5 119.5(3)
N2 C6 C7 107.4(3)
C5 C6 C7 133.1(3)
C8 C7 C6 107.5(3)
C8 C7 Br2 122.9(3)
C6 C7 Br2 129.6(3)
C7 C8 C9 107.0(3)
C7 C8 Cl4 127.7(3)
C9 C8 Cl4 125.3(3)
N2 C9 C8 110.2(3)
N2 C9 Cl5 124.0(3)
C8 C9 Cl5 125.7(3)
F2 B1 F1 111.7(3)
F2 B1 N2 110.5(3)
F1 B1 N2 109.8(3)
F2 B1 N1 110.0(3)
F1 B1 N1 109.8(3)
N2 B1 N1 104.7(3)

loop_
_geom_bond_atom_site_label_1
_geom_bond_atom_site_label_2
_geom_bond_distance
Br1 C3 1.858(4)
Br2 C7 1.862(3)
Cl1 C1 1.705(4)
Cl2 C2 1.712(4)
Cl3 C5 1.712(3)
Cl4 C8 1.699(4)
Cl5 C9 1.695(4)
F1 B1 1.377(5)
F2 B1 1.369(5)
N1 C1 1.346(4)
N1 C4 1.405(4)
N1 B1 1.577(5)
N2 C9 1.345(5)
N2 C6 1.397(4)
N2 B1 1.570(5)
C1 C2 1.402(5)
C2 C3 1.371(5)
C3 C4 1.417(5)
C4 C5 1.397(5)
C5 C6 1.398(5)
C6 C7 1.429(5)
C7 C8 1.375(5)
C8 C9 1.410(5)

loop_
_geom_torsion_atom_site_label_1
_geom_torsion_atom_site_label_2
_geom_torsion_atom_site_label_3
_geom_torsion_atom_site_label_4
_geom_torsion
C4 N1 C1 C2 -0.5(4)
B1 N1 C1 C2 172.0(3)
C4 N1 C1 Cl1 178.3(3)
B1 N1 C1 Cl1 -9.2(5)
N1 C1 C2 C3 0.6(4)
Cl1 C1 C2 C3 -178.1(3)
N1 C1 C2 Cl2 -178.5(3)
Cl1 C1 C2 Cl2 2.8(5)
C1 C2 C3 C4 -0.5(4)
Cl2 C2 C3 C4 178.6(3)
C1 C2 C3 Br1 178.8(2)
Cl2 C2 C3 Br1 -2.2(5)
C1 N1 C4 C5 -177.9(3)
B1 N1 C4 C5 9.6(5)
C1 N1 C4 C3 0.2(4)
B1 N1 C4 C3 -172.3(3)
C2 C3 C4 C5 177.9(4)
Br1 C3 C4 C5 -1.3(6)
C2 C3 C4 N1 0.2(4)
Br1 C3 C4 N1 -179.0(3)
N1 C4 C5 C6 -0.2(5)
C3 C4 C5 C6 -177.7(4)
N1 C4 C5 Cl3 179.4(2)
C3 C4 C5 Cl3 1.9(6)
C9 N2 C6 C5 -178.9(3)
B1 N2 C6 C5 -2.3(5)
C9 N2 C6 C7 0.1(4)
B1 N2 C6 C7 176.7(3)
C4 C5 C6 N2 -3.3(5)
Cl3 C5 C6 N2 177.1(3)
C4 C5 C6 C7 178.0(4)
Cl3 C5 C6 C7 -1.6(6)
N2 C6 C7 C8 0.7(4)
C5 C6 C7 C8 179.5(4)
N2 C6 C7 Br2 -179.4(3)
C5 C6 C7 Br2 -0.6(6)
C6 C7 C8 C9 -1.2(4)
Br2 C7 C8 C9 178.9(3)
C6 C7 C8 Cl4 177.1(3)
Br2 C7 C8 Cl4 -2.8(5)
C6 N2 C9 C8 -0.9(4)
B1 N2 C9 C8 -177.5(3)
C6 N2 C9 Cl5 177.2(3)
B1 N2 C9 Cl5 0.6(5)
C7 C8 C9 N2 1.3(4)
Cl4 C8 C9 N2 -177.0(3)
C7 C8 C9 Cl5 -176.7(3)
Cl4 C8 C9 Cl5 4.9(5)
C9 N2 B1 F2 66.7(4)
C6 N2 B1 F2 -109.2(4)
C9 N2 B1 F1 -57.0(5)
C6 N2 B1 F1 127.0(3)
C9 N2 B1 N1 -174.8(3)
C6 N2 B1 N1 9.2(5)
C1 N1 B1 F2 -65.3(4)
C4 N1 B1 F2 105.9(4)
C1 N1 B1 F1 58.1(4)
C4 N1 B1 F1 -130.7(3)
C1 N1 B1 N2 175.9(3)
C4 N1 B1 N2 -12.9(4)
